data_7127841
loop_
_publ_author_name
'Geng, Lin'
'Li, Qiao-Hong'
'Wang, San-Tai'
'Liu, Ya-Jie'
'Fang, Wei-Hui'
'Zhang, Jian'

_publ_section_title
;
 Aluminium nanorings: configuration deformation and structural
 transformation.
;
_journal_issue 16
_journal_name_full 'Chemical communications (Cambridge, England)'
_journal_page_first 2085
_journal_page_last 2088
_journal_paper_doi 10.1039/d0cc07513b
_journal_volume 57
_journal_year 2021
_chemical_formula_moiety 'C40 H90 Al10 O40'
_chemical_formula_sum 'C40 H90 Al10 O40'
_chemical_formula_weight 1480.91
_space_group_crystal_system monoclinic
_space_group_IT_number 14
_space_group_name_Hall '-P 2ybc'
_space_group_name_H-M_alt 'P 1 21/c 1'
_atom_sites_solution_hydrogens geom
_audit_creation_date 2021-01-16
_audit_creation_method
;
Olex2 1.2
(compiled 2018.05.29 svn.r3508 for OlexSys, GUI svn.r5506)
;
_audit_update_record
;
2021-01-18 deposited with the CCDC.	2021-01-20 downloaded from the CCDC.
;
_cell_angle_alpha 90
_cell_angle_beta 119.177(2)
_cell_angle_gamma 90
_cell_formula_units_Z 2
_cell_length_a 15.7986(2)
_cell_length_b 15.39790(10)
_cell_length_c 16.0085(3)
_cell_measurement_reflns_used 48652
_cell_measurement_temperature 293(2)
_cell_measurement_theta_max 60.5210
_cell_measurement_theta_min 2.7560
_cell_volume 3400.19(10)
_computing_data_collection 'CrysAlisPro 1.171.39.46c (Rigaku OD, 2018)'
_computing_data_reduction 'CrysAlisPro 1.171.39.46c (Rigaku OD, 2018)'
_computing_molecular_graphics 'Olex2 (Dolomanov et al., 2009)'
_computing_publication_material 'Olex2 (Dolomanov et al., 2009)'
_computing_structure_refinement 'ShelXL (Sheldrick, 2015)'
_computing_structure_solution 'olex2.solve (Bourhis et al., 2015)'
_diffrn_ambient_temperature 293(2)
_diffrn_measured_fraction_theta_full 0.988
_diffrn_measured_fraction_theta_max 0.990
_diffrn_measurement_device_type 'ROD, Synergy Custom system, HyPix'
_diffrn_radiation_type GaK\a
_diffrn_radiation_wavelength 1.3405
_diffrn_reflns_av_unetI/netI 0.0207
_diffrn_reflns_Laue_measured_fraction_full 0.988
_diffrn_reflns_Laue_measured_fraction_max 0.990
_diffrn_reflns_limit_h_max 17
_diffrn_reflns_limit_h_min -19
_diffrn_reflns_limit_k_max 19
_diffrn_reflns_limit_k_min -19
_diffrn_reflns_limit_l_max 20
_diffrn_reflns_limit_l_min 0
_diffrn_reflns_number 6883
_diffrn_reflns_point_group_measured_fraction_full 0.988
_diffrn_reflns_point_group_measured_fraction_max 0.990
_diffrn_reflns_theta_full 53.543
_diffrn_reflns_theta_max 56.900
_diffrn_reflns_theta_min 2.785
_exptl_absorpt_coefficient_mu 1.435
_exptl_crystal_colour 'metallic light colourless'
_exptl_crystal_colour_lustre metallic
_exptl_crystal_colour_modifier light
_exptl_crystal_colour_primary colourless
_exptl_crystal_density_diffrn 1.446
_exptl_crystal_description block
_exptl_crystal_F_000 1560
_exptl_crystal_size_max 0.22
_exptl_crystal_size_mid 0.2
_exptl_crystal_size_min 0.18
_refine_diff_density_max 0.528
_refine_diff_density_min -0.414
_refine_diff_density_rms 0.074
_refine_ls_extinction_method none
_refine_ls_goodness_of_fit_ref 1.106
_refine_ls_hydrogen_treatment constr
_refine_ls_matrix_type full
_refine_ls_number_parameters 492
_refine_ls_number_reflns 6883
_refine_ls_number_restraints 54
_refine_ls_restrained_S_all 1.104
_refine_ls_R_factor_all 0.0673
_refine_ls_R_factor_gt 0.0623
_refine_ls_shift/su_max 0.000
_refine_ls_shift/su_mean 0.000
_refine_ls_structure_factor_coef Fsqd
_refine_ls_weighting_details 'w=1/[\s^2^(Fo^2^)+(0.0822P)^2^+3.7915P] where P=(Fo^2^+2Fc^2^)/3'
_refine_ls_weighting_scheme calc
_refine_ls_wR_factor_gt 0.1612
_refine_ls_wR_factor_ref 0.1646
_reflns_Friedel_coverage 0.000
_reflns_number_gt 6192
_reflns_number_total 6883
_reflns_threshold_expression 'I > 2\s(I)'
_cod_data_source_file d0cc07513b2.cif
_cod_data_source_block AlOC-33
_cod_depositor_comments 'Adding full bibliography for 7127841--7127847.cif.'
_cod_database_code 7127841
_shelx_shelxl_version_number 2018/3
_shelx_space_group_comment
;
The symmetry employed for this shelxl refinement is uniquely defined
by the following loop, which should always be used as a source of
symmetry information in preference to the above space-group names.
They are only intended as comments.
;
_shelx_estimated_absorpt_t_max 0.870
_shelx_estimated_absorpt_t_min 0.762
_olex2_refinement_description
;
1. Twinned data refinement
 Scales: 0.845(3)
 0.155(3)
2. Fixed Uiso
 At 1.5 times of:
  All C(H,H,H) groups
3. Uiso/Uaniso restraints and constraints
Uanis(C7A) \\sim Ueq, Uanis(C6A) \\sim Ueq, Uanis(C8) \\sim Ueq: with sigma of
0.01 and sigma for terminal atoms of 0.02
Uanis(C10) \\sim Ueq, Uanis(C9) \\sim Ueq, Uanis(C7) \\sim Ueq, Uanis(C6) \\sim
Ueq, Uanis(C3) \\sim Ueq, Uanis(C11) \\sim Ueq: with sigma of 0.01 and sigma
for terminal atoms of 0.02
4. Others
 Sof(H6AA)=Sof(H6AB)=Sof(H6AC)=Sof(H7AA)=Sof(H7AB)=Sof(H7AC)=Sof(C9)=Sof(H9A)=
 Sof(H9B)=Sof(H9C)=Sof(C10)=Sof(H10A)=Sof(H10B)=Sof(H10C)=Sof(C11A)=Sof(H11D)=
 Sof(H11E)=Sof(H11F)=1-FVAR(1)
 Sof(H6A)=Sof(H6B)=Sof(H6C)=Sof(H7A)=Sof(H7B)=Sof(H7C)=Sof(C9A)=Sof(H9AA)=
 Sof(H9AB)=Sof(H9AC)=Sof(C10A)=Sof(H10D)=Sof(H10E)=Sof(H10F)=Sof(C11)=Sof(H11A)=
 Sof(H11B)=Sof(H11C)=FVAR(1)
 Fixed Sof: C3(0.7) C6(0.7) C6A(0.3) C7(0.7) C7A(0.3) C8A(0.7) H8AA(0.7)
 H8AB(0.7) H8AC(0.7) C8(0.3) H8A(0.3) H8B(0.3) H8C(0.3) C3A(0.3)
5.a Idealised Me refined as rotating group:
 C1(H1A,H1B,H1C), C3(H3A,H3B,H3C), C4(H4A,H4B,H4C), C6(H6A,H6B,H6C), C6A(H6AA,
 H6AB,H6AC), C7(H7A,H7B,H7C), C7A(H7AA,H7AB,H7AC), C8A(H8AA,H8AB,H8AC), C8(H8A,
 H8B,H8C), C9(H9A,H9B,H9C), C9A(H9AA,H9AB,H9AC), C10(H10A,H10B,H10C), C10A(H10D,
 H10E,H10F), C11(H11A,H11B,H11C), C11A(H11D,H11E,H11F), C13(H13A,H13B,H13C),
 C14(H14A,H14B,H14C), C15(H15A,H15B,H15C), C16(H16A,H16B,H16C), C19(H19A,H19B,
 H19C), C20(H20A,H20B,H20C)
;
_olex2_submission_special_instructions 'No special instructions were received'

loop_
_space_group_symop_operation_xyz
'x, y, z'
'-x, y+1/2, -z+1/2'
'-x, -y, -z'
'x, -y-1/2, z-1/2'

loop_
_atom_site_label
_atom_site_type_symbol
_atom_site_fract_x
_atom_site_fract_y
_atom_site_fract_z
_atom_site_U_iso_or_equiv
_atom_site_adp_type
_atom_site_occupancy
_atom_site_site_symmetry_order
_atom_site_calc_flag
_atom_site_refinement_flags_posn
_atom_site_refinement_flags_adp
_atom_site_refinement_flags_occupancy
_atom_site_disorder_assembly
_atom_site_disorder_group
Al1 Al 0.16244(6) 0.48459(6) 0.32860(7) 0.0351(2) Uani 1 1 d . . . . .
Al2 Al 0.23421(6) 0.31406(6) 0.39788(6) 0.0346(2) Uani 1 1 d . . . . .
Al3 Al 0.40831(6) 0.21584(6) 0.50400(6) 0.0337(2) Uani 1 1 d . . . . .
Al4 Al 0.61512(6) 0.22655(5) 0.60897(7) 0.0338(2) Uani 1 1 d . . . . .
Al5 Al 0.77863(6) 0.34002(6) 0.67353(7) 0.0349(2) Uani 1 1 d . . . . .
O1 O 0.10827(15) 0.65598(15) 0.20358(16) 0.0397(5) Uani 1 1 d . . . . .
O2 O 0.06079(15) 0.51951(14) 0.20538(15) 0.0384(5) Uani 1 1 d . . . . .
O3 O 0.16436(15) 0.59185(15) 0.38247(16) 0.0391(5) Uani 1 1 d . . . . .
O4 O 0.05955(15) 0.44332(15) 0.34866(16) 0.0404(5) Uani 1 1 d . . . . .
O5 O 0.11710(16) 0.31075(15) 0.40520(16) 0.0405(5) Uani 1 1 d . . . . .
O6 O 0.25162(14) 0.54675(13) 0.30679(15) 0.0355(4) Uani 1 1 d . . . . .
O7 O 0.25259(14) 0.42923(14) 0.44111(14) 0.0364(4) Uani 1 1 d . . . . .
O8 O 0.17666(15) 0.37742(14) 0.28346(15) 0.0371(5) Uani 1 1 d . . . . .
O9 O 0.35643(14) 0.29956(13) 0.40756(14) 0.0322(4) Uani 1 1 d . . . . .
O10 O 0.30441(15) 0.25985(14) 0.51607(14) 0.0359(4) Uani 1 1 d . . . . .
O11 O 0.19323(16) 0.20623(15) 0.33053(16) 0.0424(5) Uani 1 1 d . . . . .
O12 O 0.33009(17) 0.12975(15) 0.41220(17) 0.0437(5) Uani 1 1 d . . . . .
O13 O 0.43364(16) 0.12864(14) 0.59837(16) 0.0402(5) Uani 1 1 d . . . . .
O14 O 0.51632(15) 0.18566(14) 0.49214(15) 0.0380(5) Uani 1 1 d . . . . .
O15 O 0.59529(16) 0.13694(14) 0.68009(16) 0.0400(5) Uani 1 1 d . . . . .
O16 O 0.50616(14) 0.28479(12) 0.59734(14) 0.0317(4) Uani 1 1 d . . . . .
O17 O 0.66205(14) 0.31582(13) 0.56291(14) 0.0328(4) Uani 1 1 d . . . . .
O18 O 0.70575(16) 0.14916(14) 0.60208(17) 0.0424(5) Uani 1 1 d . . . . .
O19 O 0.83364(16) 0.23739(15) 0.65252(18) 0.0436(5) Uani 1 1 d . . . . .
O20 O 0.70899(15) 0.27941(13) 0.72118(15) 0.0358(4) Uani 1 1 d . . . . .
C1 C -0.0354(3) 0.6073(3) 0.0695(3) 0.0530(9) Uani 1 1 d . . . . .
H1A H -0.085489 0.636242 0.076433 0.079 Uiso 1 1 calc GR . . . .
H1B H -0.059166 0.552364 0.038438 0.079 Uiso 1 1 calc GR . . . .
H1C H -0.016752 0.642522 0.031751 0.079 Uiso 1 1 calc GR . . . .
C2 C 0.0510(2) 0.5927(2) 0.1668(2) 0.0388(7) Uani 1 1 d . . . . .
C3 C 0.0969(6) 0.6247(5) 0.4140(6) 0.0646(19) Uani 0.7 1 d . U P A 1
H3A H 0.126691 0.671807 0.458060 0.097 Uiso 1 1 calc GR . . . .
H3B H 0.081496 0.578835 0.445052 0.097 Uiso 1 1 calc GR . . . .
H3C H 0.038573 0.644741 0.359568 0.097 Uiso 1 1 calc GR . . . .
C4 C -0.0307(3) 0.3535(3) 0.3968(3) 0.0535(9) Uani 1 1 d . . . . .
H4A H -0.069234 0.307799 0.354653 0.080 Uiso 1 1 calc GR . . . .
H4B H -0.069114 0.405277 0.382975 0.080 Uiso 1 1 calc GR . . . .
H4C H -0.008515 0.336443 0.461926 0.080 Uiso 1 1 calc GR . . . .
C5 C 0.0552(2) 0.3708(2) 0.3827(2) 0.0393(7) Uani 1 1 d . . . . .
C6 C 0.2587(6) 0.4535(5) 0.5359(5) 0.080(2) Uani 0.7 1 d . U P B 1
H6A H 0.199503 0.437560 0.534921 0.121 Uiso 0.490(8) 1 calc GR . P C 1
H6B H 0.268603 0.514978 0.545816 0.121 Uiso 0.490(8) 1 calc GR . P C 1
H6C H 0.312000 0.423268 0.586948 0.121 Uiso 0.490(8) 1 calc GR . P C 1
C6A C 0.3392(13) 0.4630(12) 0.5173(14) 0.091(6) Uani 0.3 1 d . U P B 2
H6AA H 0.323821 0.508520 0.548633 0.137 Uiso 0.510(8) 1 calc GR . P C 2
H6AB H 0.379239 0.485730 0.492657 0.137 Uiso 0.510(8) 1 calc GR . P C 2
H6AC H 0.373402 0.417515 0.562371 0.137 Uiso 0.510(8) 1 calc GR . P C 2
C7 C 0.2680(5) 0.5234(4) 0.2240(5) 0.0667(16) Uani 0.7 1 d . U P D 1
H7A H 0.211251 0.537724 0.164847 0.100 Uiso 0.490(8) 1 calc GR . P C 1
H7B H 0.280745 0.462321 0.225556 0.100 Uiso 0.490(8) 1 calc GR . P C 1
H7C H 0.322472 0.555444 0.229079 0.100 Uiso 0.490(8) 1 calc GR . P C 1
C7A C 0.3413(11) 0.5153(11) 0.3190(14) 0.076(4) Uani 0.3 1 d . U P D 2
H7AA H 0.378493 0.562913 0.315101 0.113 Uiso 0.510(8) 1 calc GR . P C 2
H7AB H 0.329483 0.473913 0.269655 0.113 Uiso 0.510(8) 1 calc GR . P C 2
H7AC H 0.376569 0.487941 0.380409 0.113 Uiso 0.510(8) 1 calc GR . P C 2
C8A C 0.1140(5) 0.3388(4) 0.1897(4) 0.0490(14) Uani 0.7 1 d . . P E 1
H8AA H 0.150480 0.297519 0.175050 0.073 Uiso 0.7 1 calc GR . P E 1
H8AB H 0.089934 0.383575 0.141857 0.073 Uiso 0.7 1 calc GR . P E 1
H8AC H 0.060562 0.309968 0.190469 0.073 Uiso 0.7 1 calc GR . P E 1
C8 C 0.1602(15) 0.3612(13) 0.1967(12) 0.065(4) Uani 0.3 1 d . U P E 2
H8A H 0.206210 0.319191 0.199026 0.097 Uiso 0.3 1 calc GR . P E 2
H8B H 0.166648 0.413832 0.168119 0.097 Uiso 0.3 1 calc GR . P E 2
H8C H 0.095756 0.338713 0.159264 0.097 Uiso 0.3 1 calc GR . P E 2
C9 C 0.4083(8) 0.3586(7) 0.3771(9) 0.083(3) Uani 0.510(8) 1 d . U P C 2
H9A H 0.410886 0.415284 0.403247 0.125 Uiso 0.510(8) 1 calc GR . P C 2
H9B H 0.375128 0.361917 0.308547 0.125 Uiso 0.510(8) 1 calc GR . P C 2
H9C H 0.472974 0.337481 0.399543 0.125 Uiso 0.510(8) 1 calc GR . P C 2
C9A C 0.3705(7) 0.2916(6) 0.3239(6) 0.059(2) Uani 0.490(8) 1 d . . P C 1
H9AA H 0.438347 0.296066 0.343779 0.089 Uiso 0.490(8) 1 calc GR . P C 1
H9AB H 0.335875 0.337152 0.279257 0.089 Uiso 0.490(8) 1 calc GR . P C 1
H9AC H 0.346602 0.236276 0.293903 0.089 Uiso 0.490(8) 1 calc GR . P C 1
C10 C 0.6072(8) 0.3672(8) 0.4776(8) 0.088(4) Uani 0.510(8) 1 d . U P C 2
H10A H 0.565348 0.329975 0.425642 0.132 Uiso 0.510(8) 1 calc GR . P C 2
H10B H 0.650894 0.396783 0.461599 0.132 Uiso 0.510(8) 1 calc GR . P C 2
H10C H 0.568838 0.409141 0.488824 0.132 Uiso 0.510(8) 1 calc GR . P C 2
C10A C 0.6560(8) 0.3104(8) 0.4698(7) 0.072(3) Uani 0.490(8) 1 d . . P C 1
H10D H 0.720000 0.312805 0.477171 0.107 Uiso 0.490(8) 1 calc GR . P C 1
H10E H 0.618274 0.358120 0.430792 0.107 Uiso 0.490(8) 1 calc GR . P C 1
H10F H 0.625624 0.256671 0.439602 0.107 Uiso 0.490(8) 1 calc GR . P C 1
C11 C 0.5014(7) 0.3218(8) 0.6803(7) 0.067(3) Uani 0.490(8) 1 d . U P C 1
H11A H 0.442913 0.355095 0.658072 0.101 Uiso 0.490(8) 1 calc GR . P C 1
H11B H 0.556426 0.358716 0.715979 0.101 Uiso 0.490(8) 1 calc GR . P C 1
H11C H 0.501623 0.275584 0.720694 0.101 Uiso 0.490(8) 1 calc GR . P C 1
C11A C 0.5001(6) 0.3709(6) 0.6249(7) 0.064(3) Uani 0.510(8) 1 d . . P C 2
H11D H 0.487084 0.409783 0.573143 0.096 Uiso 0.510(8) 1 calc GR . P C 2
H11E H 0.560412 0.386573 0.679831 0.096 Uiso 0.510(8) 1 calc GR . P C 2
H11F H 0.448776 0.374770 0.640538 0.096 Uiso 0.510(8) 1 calc GR . P C 2
C12 C 0.2451(3) 0.1394(2) 0.3439(2) 0.0431(7) Uani 1 1 d . . . . .
C13 C 0.2025(3) 0.0670(3) 0.2728(3) 0.0604(10) Uani 1 1 d . . . . .
H13A H 0.193870 0.085910 0.211978 0.091 Uiso 1 1 calc GR . . . .
H13B H 0.140894 0.050637 0.266209 0.091 Uiso 1 1 calc GR . . . .
H13C H 0.245459 0.017925 0.294572 0.091 Uiso 1 1 calc GR . . . .
C14 C 0.2746(3) 0.2355(4) 0.5823(3) 0.0790(16) Uani 1 1 d . . . . .
H14A H 0.252730 0.176364 0.570945 0.119 Uiso 1 1 calc GR . . . .
H14B H 0.222643 0.272614 0.575092 0.119 Uiso 1 1 calc GR . . . .
H14C H 0.328119 0.241015 0.645984 0.119 Uiso 1 1 calc GR . . . .
C15 C 0.5226(3) 0.1214(4) 0.4318(4) 0.0778(15) Uani 1 1 d . . . . .
H15A H 0.546043 0.068176 0.466848 0.117 Uiso 1 1 calc GR . . . .
H15B H 0.566457 0.140651 0.410179 0.117 Uiso 1 1 calc GR . . . .
H15C H 0.459616 0.112064 0.377708 0.117 Uiso 1 1 calc GR . . . .
C16 C 0.5172(3) 0.0399(2) 0.7353(3) 0.0489(8) Uani 1 1 d . . . . .
H16A H 0.573253 0.003603 0.755919 0.073 Uiso 1 1 calc GR . . . .
H16B H 0.459686 0.004901 0.704777 0.073 Uiso 1 1 calc GR . . . .
H16C H 0.519781 0.068851 0.789591 0.073 Uiso 1 1 calc GR . . . .
C17 C 0.5153(2) 0.10661(19) 0.6653(2) 0.0384(7) Uani 1 1 d . . . . .
C18 C 0.7900(2) 0.1665(2) 0.6177(2) 0.0430(7) Uani 1 1 d . . . . .
C19 C 0.8426(3) 0.0997(3) 0.5928(3) 0.0584(10) Uani 1 1 d . . . . .
H19A H 0.898679 0.080375 0.650075 0.088 Uiso 1 1 calc GR . . . .
H19B H 0.862495 0.124548 0.550128 0.088 Uiso 1 1 calc GR . . . .
H19C H 0.800466 0.051258 0.562280 0.088 Uiso 1 1 calc GR . . . .
C20 C 0.7324(3) 0.2603(4) 0.8162(3) 0.0648(12) Uani 1 1 d . . . . .
H20A H 0.677496 0.272227 0.824759 0.097 Uiso 1 1 calc GR . . . .
H20B H 0.786220 0.295491 0.859398 0.097 Uiso 1 1 calc GR . . . .
H20C H 0.749525 0.200024 0.829173 0.097 Uiso 1 1 calc GR . . . .
C3A C 0.1487(13) 0.6059(11) 0.4563(14) 0.059(4) Uani 0.3 1 d . . P A 2

loop_
_atom_site_aniso_label
_atom_site_aniso_U_11
_atom_site_aniso_U_22
_atom_site_aniso_U_33
_atom_site_aniso_U_23
_atom_site_aniso_U_13
_atom_site_aniso_U_12
Al1 0.0329(4) 0.0335(5) 0.0369(5) 0.0021(3) 0.0154(4) -0.0038(3)
Al2 0.0342(4) 0.0315(5) 0.0356(5) -0.0002(3) 0.0151(4) -0.0059(3)
Al3 0.0359(4) 0.0264(4) 0.0370(5) -0.0015(3) 0.0165(4) -0.0052(3)
Al4 0.0358(4) 0.0254(4) 0.0400(5) 0.0002(3) 0.0182(4) -0.0014(3)
Al5 0.0321(4) 0.0314(4) 0.0394(5) 0.0018(3) 0.0160(4) -0.0014(3)
O1 0.0359(11) 0.0373(12) 0.0420(12) 0.0035(9) 0.0160(9) -0.0002(9)
O2 0.0347(10) 0.0352(11) 0.0406(11) 0.0011(9) 0.0147(9) -0.0023(8)
O3 0.0404(11) 0.0380(11) 0.0411(12) -0.0018(9) 0.0215(10) -0.0055(9)
O4 0.0387(11) 0.0386(12) 0.0456(12) -0.0019(9) 0.0219(10) -0.0055(9)
O5 0.0398(11) 0.0388(12) 0.0436(12) 0.0009(9) 0.0210(10) -0.0057(9)
O6 0.0313(10) 0.0302(10) 0.0431(11) 0.0042(8) 0.0166(9) -0.0014(8)
O7 0.0347(10) 0.0338(11) 0.0335(10) 0.0001(8) 0.0110(9) -0.0054(8)
O8 0.0360(11) 0.0391(11) 0.0343(11) 0.0008(9) 0.0157(9) -0.0020(9)
O9 0.0338(10) 0.0280(10) 0.0337(10) 0.0012(8) 0.0156(8) -0.0058(8)
O10 0.0391(11) 0.0344(11) 0.0353(10) 0.0020(8) 0.0189(9) -0.0048(8)
O11 0.0417(12) 0.0357(12) 0.0437(12) -0.0035(9) 0.0162(10) -0.0094(9)
O12 0.0453(12) 0.0338(12) 0.0479(13) -0.0065(9) 0.0196(11) -0.0089(9)
O13 0.0442(12) 0.0308(11) 0.0445(12) 0.0023(9) 0.0208(10) -0.0060(9)
O14 0.0424(11) 0.0305(11) 0.0419(11) -0.0058(9) 0.0212(10) -0.0032(9)
O15 0.0435(12) 0.0286(11) 0.0462(12) 0.0036(9) 0.0207(10) -0.0006(9)
O16 0.0348(10) 0.0235(9) 0.0359(10) -0.0019(8) 0.0165(9) -0.0024(7)
O17 0.0334(10) 0.0284(10) 0.0353(10) 0.0031(8) 0.0157(8) -0.0012(8)
O18 0.0444(12) 0.0298(11) 0.0526(13) -0.0004(9) 0.0233(11) 0.0030(9)
O19 0.0377(11) 0.0372(12) 0.0553(13) 0.0013(10) 0.0222(10) 0.0031(9)
O20 0.0376(11) 0.0323(11) 0.0359(11) 0.0025(8) 0.0166(9) -0.0012(8)
C1 0.050(2) 0.046(2) 0.0450(19) 0.0042(15) 0.0095(16) -0.0029(15)
C2 0.0341(15) 0.0401(17) 0.0395(16) 0.0011(13) 0.0158(13) 0.0012(12)
C3 0.090(5) 0.050(4) 0.092(6) -0.018(4) 0.074(5) -0.017(4)
C4 0.056(2) 0.048(2) 0.073(3) -0.0032(18) 0.045(2) -0.0062(16)
C5 0.0420(16) 0.0374(16) 0.0412(16) -0.0078(13) 0.0225(14) -0.0111(13)
C6 0.104(5) 0.069(4) 0.061(4) -0.005(3) 0.035(4) 0.000(4)
C6A 0.072(9) 0.059(9) 0.101(11) -0.008(8) 0.010(8) -0.014(7)
C7 0.084(4) 0.054(3) 0.084(4) -0.007(3) 0.058(4) -0.007(3)
C7A 0.067(8) 0.060(8) 0.105(11) -0.006(8) 0.046(8) -0.006(7)
C8A 0.060(4) 0.041(3) 0.031(2) -0.006(2) 0.011(3) 0.006(3)
C8 0.077(10) 0.063(10) 0.051(8) -0.008(7) 0.028(8) 0.001(8)
C9 0.082(6) 0.074(6) 0.101(7) 0.018(6) 0.050(6) -0.012(5)
C9A 0.067(5) 0.060(5) 0.057(5) 0.009(4) 0.036(4) 0.005(4)
C10 0.074(6) 0.076(7) 0.086(7) 0.033(6) 0.017(5) -0.015(5)
C10A 0.081(7) 0.070(7) 0.061(5) -0.003(5) 0.033(5) -0.013(5)
C11 0.055(5) 0.082(7) 0.065(5) -0.018(5) 0.030(4) -0.002(4)
C11A 0.052(4) 0.046(5) 0.077(6) -0.020(4) 0.019(4) 0.002(3)
C12 0.0476(18) 0.0350(17) 0.0464(18) -0.0071(13) 0.0225(15) -0.0112(14)
C13 0.063(2) 0.050(2) 0.055(2) -0.0153(18) 0.0187(19) -0.0162(18)
C14 0.069(3) 0.125(5) 0.058(2) 0.039(3) 0.042(2) 0.036(3)
C15 0.063(3) 0.092(4) 0.079(3) -0.047(3) 0.035(2) -0.009(2)
C16 0.063(2) 0.0346(17) 0.052(2) 0.0046(14) 0.0297(17) -0.0051(15)
C17 0.0487(17) 0.0234(13) 0.0435(17) 0.0001(12) 0.0228(15) -0.0026(12)
C18 0.0409(16) 0.0392(17) 0.0491(18) 0.0027(14) 0.0222(15) 0.0073(13)
C19 0.057(2) 0.044(2) 0.080(3) -0.0037(19) 0.038(2) 0.0099(17)
C20 0.064(2) 0.091(3) 0.046(2) -0.008(2) 0.0316(19) -0.028(2)
C3A 0.063(9) 0.048(8) 0.076(11) -0.005(7) 0.043(9) 0.002(7)

loop_
_atom_type_symbol
_atom_type_description
_atom_type_scat_dispersion_real
_atom_type_scat_dispersion_imag
_atom_type_scat_source
C C 0.0147 0.0070 'International Tables Vol C Tables 4.2.6.8 and 6.1.1.4'
H H 0.0000 0.0000 'International Tables Vol C Tables 4.2.6.8 and 6.1.1.4'
Al Al 0.1763 0.1843 'International Tables Vol C Tables 4.2.6.8 and 6.1.1.4'
O O 0.0412 0.0250 'International Tables Vol C Tables 4.2.6.8 and 6.1.1.4'

loop_
_geom_angle_atom_site_label_1
_geom_angle_atom_site_label_2
_geom_angle_atom_site_label_3
_geom_angle
_geom_angle_site_symmetry_1
_geom_angle_site_symmetry_3
_geom_angle_publ_flag
O2 Al1 Al5 80.63(7) . 3_666 ?
O3 Al1 Al5 40.04(7) . 3_666 ?
O3 Al1 O2 92.54(10) . . ?
O3 Al1 O4 92.31(10) . . ?
O3 Al1 O6 77.79(10) . . ?
O3 Al1 O7 97.23(10) . . ?
O3 Al1 O8 173.12(11) . . ?
O4 Al1 Al5 128.57(8) . 3_666 ?
O4 Al1 O2 84.93(10) . . ?
O6 Al1 Al5 40.22(7) . 3_666 ?
O6 Al1 O2 89.65(10) . . ?
O6 Al1 O4 168.51(11) . . ?
O7 Al1 Al5 110.01(7) . 3_666 ?
O7 Al1 O2 169.11(10) . . ?
O7 Al1 O4 89.85(10) . . ?
O7 Al1 O6 97.10(10) . . ?
O8 Al1 Al5 137.02(8) . 3_666 ?
O8 Al1 O2 92.78(10) . . ?
O8 Al1 O4 92.51(10) . . ?
O8 Al1 O6 97.87(10) . . ?
O8 Al1 O7 77.88(10) . . ?
O5 Al2 O11 86.53(10) . . ?
O7 Al2 O5 89.03(10) . . ?
O7 Al2 O11 168.12(11) . . ?
O8 Al2 O5 92.92(10) . . ?
O8 Al2 O7 77.42(10) . . ?
O8 Al2 O9 97.60(10) . . ?
O8 Al2 O11 91.79(10) . . ?
O9 Al2 O5 168.94(11) . . ?
O9 Al2 O7 96.57(10) . . ?
O9 Al2 O11 89.72(10) . . ?
O10 Al2 O5 92.33(10) . . ?
O10 Al2 O7 98.10(10) . . ?
O10 Al2 O8 173.04(10) . . ?
O10 Al2 O9 77.48(9) . . ?
O10 Al2 O11 93.09(10) . . ?
O9 Al3 O10 77.39(9) . . ?
O9 Al3 O12 89.11(10) . . ?
O9 Al3 O13 167.69(10) . . ?
O9 Al3 O16 97.32(9) . . ?
O10 Al3 O12 93.41(10) . . ?
O10 Al3 O13 91.67(10) . . ?
O13 Al3 O12 85.90(10) . . ?
O14 Al3 O9 98.19(10) . . ?
O14 Al3 O10 173.18(10) . . ?
O14 Al3 O12 91.69(10) . . ?
O14 Al3 O13 93.21(10) . . ?
O14 Al3 O16 77.40(9) . . ?
O16 Al3 O10 97.88(10) . . ?
O16 Al3 O12 167.99(11) . . ?
O16 Al3 O13 89.68(10) . . ?
O14 Al4 O15 93.07(10) . . ?
O14 Al4 O16 77.43(9) . . ?
O14 Al4 O17 98.69(10) . . ?
O14 Al4 O18 90.91(10) . . ?
O14 Al4 O20 173.87(11) . . ?
O16 Al4 O15 89.73(10) . . ?
O16 Al4 O17 97.51(9) . . ?
O16 Al4 O18 167.33(11) . . ?
O16 Al4 O20 98.49(10) . . ?
O17 Al4 O15 167.28(10) . . ?
O17 Al4 O18 89.05(10) . . ?
O18 Al4 O15 85.93(10) . . ?
O20 Al4 O15 91.47(10) . . ?
O20 Al4 O17 77.17(9) . . ?
O20 Al4 O18 93.52(10) . . ?
O1 Al5 Al1 80.52(8) 3_666 3_666 ?
O1 Al5 O19 86.01(11) 3_666 . ?
O3 Al5 Al1 39.66(7) 3_666 3_666 ?
O3 Al5 O1 92.77(10) 3_666 3_666 ?
O3 Al5 O6 77.34(10) 3_666 3_666 ?
O3 Al5 O19 90.74(10) 3_666 . ?
O6 Al5 Al1 40.13(6) 3_666 3_666 ?
O6 Al5 O1 89.09(10) 3_666 3_666 ?
O6 Al5 O19 166.89(10) 3_666 . ?
O17 Al5 Al1 110.68(7) . 3_666 ?
O17 Al5 O1 168.32(10) . 3_666 ?
O17 Al5 O3 98.06(10) . 3_666 ?
O17 Al5 O6 97.50(10) . 3_666 ?
O17 Al5 O19 89.48(10) . . ?
O19 Al5 Al1 126.86(8) . 3_666 ?
O20 Al5 Al1 137.46(8) . 3_666 ?
O20 Al5 O1 92.12(10) . 3_666 ?
O20 Al5 O3 173.49(11) . 3_666 ?
O20 Al5 O6 98.46(10) . 3_666 ?
O20 Al5 O17 77.42(9) . . ?
O20 Al5 O19 93.88(10) . . ?
C2 O1 Al5 127.2(2) . 3_666 ?
C2 O2 Al1 126.7(2) . . ?
Al1 O3 Al5 100.30(11) . 3_666 ?
C3 O3 Al1 127.9(3) . . ?
C3 O3 Al5 124.7(3) . 3_666 ?
C3A O3 Al1 125.9(8) . . ?
C5 O4 Al1 126.7(2) . . ?
C5 O5 Al2 126.9(2) . . ?
Al1 O6 Al5 99.64(10) . 3_666 ?
C7 O6 Al1 120.5(3) . . ?
C7 O6 Al5 122.3(3) . 3_666 ?
C7A O6 Al1 126.3(7) . . ?
Al1 O7 Al2 99.65(10) . . ?
C6 O7 Al1 119.8(3) . . ?
C6 O7 Al2 121.6(3) . . ?
C6A O7 Al1 128.7(8) . . ?
C6A O7 Al2 125.2(8) . . ?
Al1 O8 Al2 100.10(11) . . ?
C8A O8 Al1 127.6(3) . . ?
C8A O8 Al2 123.7(3) . . ?
C8 O8 Al1 125.7(9) . . ?
C8 O8 Al2 133.6(9) . . ?
Al3 O9 Al2 99.78(10) . . ?
C9 O9 Al2 128.5(5) . . ?
C9 O9 Al3 128.0(5) . . ?
C9A O9 Al2 123.0(4) . . ?
C9A O9 Al3 119.8(4) . . ?
Al2 O10 Al3 100.11(10) . . ?
C14 O10 Al2 129.4(2) . . ?
C14 O10 Al3 128.0(2) . . ?
C12 O11 Al2 126.6(2) . . ?
C12 O12 Al3 126.8(2) . . ?
C17 O13 Al3 126.6(2) . . ?
Al3 O14 Al4 99.99(10) . . ?
C15 O14 Al3 127.9(2) . . ?
C15 O14 Al4 128.0(2) . . ?
C17 O15 Al4 126.8(2) . . ?
Al4 O16 Al3 99.77(10) . . ?
C11 O16 Al3 123.4(4) . . ?
C11 O16 Al4 122.9(4) . . ?
C11A O16 Al3 128.7(4) . . ?
C11A O16 Al4 128.1(4) . . ?
Al5 O17 Al4 99.77(10) . . ?
C10 O17 Al4 127.1(4) . . ?
C10 O17 Al5 130.3(4) . . ?
C10A O17 Al4 121.5(4) . . ?
C10A O17 Al5 121.8(5) . . ?
C18 O18 Al4 127.4(2) . . ?
C18 O19 Al5 126.4(2) . . ?
Al5 O20 Al4 100.06(10) . . ?
C20 O20 Al4 127.9(2) . . ?
C20 O20 Al5 130.4(2) . . ?
O1 C2 C1 116.8(3) . . ?
O2 C2 O1 125.0(3) . . ?
O2 C2 C1 118.3(3) . . ?
O4 C5 O5 125.1(3) . . ?
O4 C5 C4 117.7(3) . . ?
O5 C5 C4 117.1(3) . . ?
O11 C12 C13 117.5(3) . . ?
O12 C12 O11 124.8(3) . . ?
O12 C12 C13 117.7(3) . . ?
O13 C17 O15 125.5(3) . . ?
O13 C17 C16 117.2(3) . . ?
O15 C17 C16 117.3(3) . . ?
O18 C18 O19 124.6(3) . . ?
O18 C18 C19 118.2(3) . . ?
O19 C18 C19 117.2(3) . . ?

loop_
_geom_bond_atom_site_label_1
_geom_bond_atom_site_label_2
_geom_bond_distance
_geom_bond_site_symmetry_2
_geom_bond_publ_flag
Al1 Al5 2.8621(13) 3_666 ?
Al1 O2 1.916(2) . ?
Al1 O3 1.857(2) . ?
Al1 O4 1.913(2) . ?
Al1 O6 1.871(2) . ?
Al1 O7 1.870(2) . ?
Al1 O8 1.859(2) . ?
Al2 O5 1.911(2) . ?
Al2 O7 1.874(2) . ?
Al2 O8 1.873(2) . ?
Al2 O9 1.874(2) . ?
Al2 O10 1.860(2) . ?
Al2 O11 1.913(2) . ?
Al3 O9 1.867(2) . ?
Al3 O10 1.871(2) . ?
Al3 O12 1.917(2) . ?
Al3 O13 1.912(2) . ?
Al3 O14 1.866(2) . ?
Al3 O16 1.870(2) . ?
Al4 O14 1.867(2) . ?
Al4 O15 1.909(2) . ?
Al4 O16 1.868(2) . ?
Al4 O17 1.875(2) . ?
Al4 O18 1.907(2) . ?
Al4 O20 1.868(2) . ?
Al5 O1 1.908(2) 3_666 ?
Al5 O3 1.871(2) 3_666 ?
Al5 O6 1.875(2) 3_666 ?
Al5 O17 1.867(2) . ?
Al5 O19 1.911(2) . ?
Al5 O20 1.866(2) . ?
O1 C2 1.263(4) . ?
O2 C2 1.259(4) . ?
O3 C3 1.474(7) . ?
O3 C3A 1.338(18) . ?
O4 C5 1.258(4) . ?
O5 C5 1.264(4) . ?
O6 C7 1.512(6) . ?
O6 C7A 1.417(15) . ?
O7 C6 1.520(7) . ?
O7 C6A 1.416(16) . ?
O8 C8A 1.463(6) . ?
O8 C8 1.306(17) . ?
O9 C9 1.457(9) . ?
O9 C9A 1.466(8) . ?
O10 C14 1.404(4) . ?
O11 C12 1.266(4) . ?
O12 C12 1.261(4) . ?
O13 C17 1.256(4) . ?
O14 C15 1.419(4) . ?
O15 C17 1.257(4) . ?
O16 C11 1.481(9) . ?
O16 C11A 1.415(8) . ?
O17 C10 1.446(10) . ?
O17 C10A 1.449(10) . ?
O18 C18 1.258(4) . ?
O19 C18 1.265(4) . ?
O20 C20 1.410(4) . ?
C1 C2 1.505(5) . ?
C4 C5 1.505(4) . ?
C12 C13 1.500(5) . ?
C16 C17 1.509(4) . ?
C18 C19 1.493(5) . ?

loop_
_twin_individual_id
_twin_individual_mass_fraction_refined
1 0.845(3)
2 0.155(3)
